data_1562387
loop_
_publ_author_name
'Wang, Yuzhuo'
'Wang, Lei'
'Chen, Mingjie'
'Tu, Youshao'
'Liu, Yu'
'Zhang, Junliang'

_publ_section_title
;
 Palladium/Xu-Phos-Catalyzed Asymmetric Carboamination towards
 Isoxazolidines and Pyrrolidines
;
_journal_name_full 'Chemical Science'
_journal_paper_doi 10.1039/D1SC01337H
_journal_year 2021
_chemical_absolute_configuration unk
_chemical_formula_moiety 'C42 H68 N O3 P S'
_chemical_formula_sum 'C42 H68 N O3 P S'
_chemical_formula_weight 698.00
_space_group_crystal_system orthorhombic
_space_group_IT_number 19
_space_group_name_Hall 'P 2ac 2ab'
_space_group_name_H-M_alt 'P 21 21 21'
_atom_sites_solution_hydrogens geom
_atom_sites_solution_primary dual
_audit_creation_date 2020-10-28
_audit_creation_method
;
Olex2 1.2
(compiled 2018.05.29 svn.r3508 for OlexSys, GUI svn.r5506)
;
_audit_update_record
;
2021-01-03 deposited with the CCDC.	2021-05-04 downloaded from the CCDC.
;
_cell_angle_alpha 90
_cell_angle_beta 90
_cell_angle_gamma 90
_cell_formula_units_Z 4
_cell_length_a 13.71390(10)
_cell_length_b 14.69290(10)
_cell_length_c 20.80280(10)
_cell_measurement_reflns_used 51263
_cell_measurement_temperature 100.3(7)
_cell_measurement_theta_max 74.1920
_cell_measurement_theta_min 3.6840
_cell_volume 4191.70(5)
_computing_cell_refinement 'CrysAlisPro 1.171.39.32a (Rigaku OD, 2017)'
_computing_data_collection 'CrysAlisPro 1.171.39.32a (Rigaku OD, 2017)'
_computing_data_reduction 'CrysAlisPro 1.171.39.32a (Rigaku OD, 2017)'
_computing_molecular_graphics 'Olex2 (Dolomanov et al., 2009)'
_computing_publication_material 'Olex2 (Dolomanov et al., 2009)'
_computing_structure_refinement 'ShelXL (Sheldrick, 2015)'
_computing_structure_solution 'ShelXT (Sheldrick, 2015)'
_diffrn_ambient_environment N~2~
_diffrn_ambient_temperature 100.3(7)
_diffrn_detector 'CCD plate'
_diffrn_measured_fraction_theta_full 0.997
_diffrn_measured_fraction_theta_max 0.997
_diffrn_measurement_details
;
List of Runs (angles in degrees, time in seconds):

  # Type    Start    End  Width  t~exp~   \w     \q     \k     \f   Frames
#--------------------------------------------------------------------------
  1  \w    -86.00 -61.00   1.00    1.00    --    0.00 -38.00  90.00   25
  2  \w    -16.00  21.00   1.00    1.00    --    0.00  57.00 -30.00   37
  3  \w    -30.00   3.00   1.00    1.00    --    0.00  77.00-180.00   33
  4  \w    -69.00 -22.00   1.00    1.00    --    0.00 -77.00 120.00   47
  5  \w     46.00  84.00   1.00    1.00    --    0.00  57.00 -30.00   38
  6  \w    -87.00 -25.00   1.00    1.00    --    0.00 -77.00  90.00   62
  7  \w     43.00  69.00   1.00    1.00    --    0.00  77.00  90.00   26
  8  \w     35.00  61.00   1.00    1.00    --    0.00  77.00-180.00   26
  9  \w    -88.00  15.00   1.00    1.00    --    0.00 -38.00   0.00  103
 10  \w    -51.00 -23.00   1.00    1.00    --    0.00 -38.00  90.00   28
 11  \w    -14.00  19.00   1.00    1.00    --    0.00 -38.00  90.00   33
 12  \w    -29.00  36.00   1.00    1.00    --    0.00  77.00  90.00   65
 13  \w     -5.00  30.00   1.00    1.00    --    0.00 -77.00  90.00   35
 14  \w    -80.00  19.00   1.00    1.00    --    0.00 -38.00 -60.00   99
 15  \w      5.00  30.00   1.00    1.00    --    0.00 -77.00 120.00   25
 16  \w    -87.00  17.00   1.00    1.00    --    0.00 -38.00-120.00  104
 17  \w     63.00 107.00   1.00    1.00    --   95.80  82.00-140.19   44
 18  \w     70.00 111.00   1.00    1.00    --   95.80  63.00 161.63   41
 19  \w     70.00 103.00   1.00    1.00    --   95.80  63.00 150.80   33
 20  \w    116.00 142.00   1.00    1.00    --   95.80  80.00 -21.36   26
 21  \w     65.00  93.00   1.00    1.00    --   95.80  78.00 -45.45   28
 22  \w     64.00  90.00   1.00    1.00    --   95.80  80.00 -21.36   26
 23  \w     67.00 174.00   1.00    1.00    --   95.80  72.00  -3.72  107
 24  \w     42.00 128.00   1.00    1.00    --   95.80 -82.00  30.00   86
 25  \w     65.00  90.00   1.00    1.00    --   95.80  77.00-150.00   25
 26  \w     63.00  89.00   1.00    1.00    --   95.80  82.00  30.00   26
 27  \w    118.00 185.00   1.00    1.00    --   95.80  82.00  30.00   67
 28  \w     65.00  91.00   1.00    1.00    --   95.80  82.00-180.00   26
 29  \w    104.00 185.00   1.00    1.00    --   95.80  82.00-180.00   81
 30  \w     63.00  88.00   1.00    1.00    --   95.80  82.00 -90.00   25
 31  \w     63.00  89.00   1.00    1.00    --   95.80  81.00 -70.07   26
 32  \w     95.00 171.00   1.00    1.00    --   95.80  78.00 165.81   76
 33  \w     65.00  90.00   1.00    1.00    --   95.80  78.00 165.81   25
 34  \w    160.00 185.00   1.00    1.00    --   95.80  78.00 -30.66   25
 35  \w     67.00 175.00   1.00    1.00    --   95.80  72.00 108.32  108
 36  \w     63.00  88.00   1.00    1.00    --   95.80  82.00 150.00   25
 37  \w     65.00  90.00   1.00    1.00    --   95.80  76.00  77.58   25
 38  \w     65.00  90.00   1.00    1.00    --   95.80  78.00 -30.66   25
 39  \w     64.00  90.00   1.00    1.00    --   95.80  79.00 141.91   26
 40  \w     53.00 128.00   1.00    1.00    --   95.80 -82.00-120.00   75
 41  \w     75.00 183.00   1.00    1.00    --   95.80  45.00-120.00  108
 42  \w     63.00  88.00   1.00    1.00    --   95.80  82.00 -60.00   25
 43  \w     65.00  91.00   1.00    1.00    --   95.80  77.00-180.00   26
 44  \w     65.00  90.00   1.00    1.00    --   95.80  77.00  90.00   25
 45  \w     63.00  88.00   1.00    1.00    --   95.80  82.00-120.00   25
 46  \w     65.00  91.00   1.00    1.00    --   95.80  77.00  30.00   26
 47  \w     63.00  88.00   1.00    1.00    --   95.80  82.00 120.00   25
 48  \w    110.00 184.00   1.00    1.00    --   95.80  82.00 120.00   74
 49  \w     71.00  97.00   1.00    1.00    --   95.80  61.00-150.00   26
 50  \w     63.00  89.00   1.00    1.00    --   95.80  82.00 -30.00   26
 51  \w     72.00 104.00   1.00    1.00    --   95.80  61.00  30.00   32
 52  \w     71.00 185.00   1.00    1.00    --   95.80  61.00  90.00  114
 53  \w     65.00 111.00   1.00    1.00    --   95.80  77.00 -90.00   46
 54  \w     63.00  88.00   1.00    1.00    --   95.80  82.00-150.00   25
 55  \w     65.00  90.00   1.00    1.00    --   95.80  77.00 120.00   25
 56  \w     65.00 126.00   1.00    1.00    --   95.80  77.00-120.00   61
 57  \w     63.00 147.00   1.00    1.00    --   95.80  82.00-113.01   84
 58  \w     89.00 127.00   1.00    1.00    --   95.80 -82.00  90.00   38
 59  \w     45.00  78.00   1.00    1.00    --   95.80 -82.00  90.00   33
 60  \w    104.00 176.00   1.00    1.00    --   95.80  76.00  17.31   72
 61  \w     74.00 103.00   1.00    1.00    --   95.80  49.00 -36.63   29
 62  \w    129.00 177.00   1.00    1.00    --   95.80  77.00  60.00   48
 63  \w     65.00  90.00   1.00    1.00    --   95.80  77.00  60.00   25
 64  \w     65.00  90.00   1.00    1.00    --   95.80  76.00  17.31   25
 65  \w     75.00 121.00   1.00    1.00    --   95.80  45.00   0.00   46
 66  \w     65.00  90.00   1.00    1.00    --   95.80  77.00   0.00   25
 67  \w    111.00 184.00   1.00    1.00    --   95.80  82.00 -90.00   73
 68  \w    144.00 170.00   1.00    1.00    --   95.80  82.00-140.19   26
 69  \w     14.00 127.00   1.00    1.00    --   95.80 -82.00-180.00  113
 70  \w     45.00 104.00   1.00    1.00    --   95.80 -82.00 -30.00   59
 71  \w     67.00  92.00   1.00    1.00    --   95.80  71.00 119.26   25
 72  \w    115.00 172.00   1.00    1.00    --   95.80  81.00 -70.07   57
 73  \w    143.00 178.00   1.00    1.00    --   95.80  58.00  75.30   35
 74  \w     71.00 105.00   1.00    1.00    --   95.80  58.00  75.30   34
;
_diffrn_measurement_device 'four-circle diffractometer'
_diffrn_measurement_device_type 'XtaLAB AFC12 (RINC): Kappa dual home/near'
_diffrn_measurement_method '\w scans'
_diffrn_orient_matrix_type 'CrysAlisPro convention (1999,Acta A55,543-557)'
_diffrn_orient_matrix_UB_11 -0.0861593000
_diffrn_orient_matrix_UB_12 -0.0275085000
_diffrn_orient_matrix_UB_13 -0.0433518000
_diffrn_orient_matrix_UB_21 0.0661966000
_diffrn_orient_matrix_UB_22 0.0075007000
_diffrn_orient_matrix_UB_23 -0.0595440000
_diffrn_orient_matrix_UB_31 0.0284694000
_diffrn_orient_matrix_UB_32 -0.1009647000
_diffrn_orient_matrix_UB_33 0.0073657000
_diffrn_radiation_monochromator graphite
_diffrn_radiation_probe x-ray
_diffrn_radiation_type CuK\a
_diffrn_radiation_wavelength 1.54184
_diffrn_reflns_av_R_equivalents 0.1439
_diffrn_reflns_av_unetI/netI 0.0464
_diffrn_reflns_Laue_measured_fraction_full 0.997
_diffrn_reflns_Laue_measured_fraction_max 0.997
_diffrn_reflns_limit_h_max 16
_diffrn_reflns_limit_h_min -16
_diffrn_reflns_limit_k_max 17
_diffrn_reflns_limit_k_min -17
_diffrn_reflns_limit_l_max 24
_diffrn_reflns_limit_l_min -24
_diffrn_reflns_number 102904
_diffrn_reflns_point_group_measured_fraction_full 0.998
_diffrn_reflns_point_group_measured_fraction_max 0.998
_diffrn_reflns_theta_full 67.070
_diffrn_reflns_theta_max 67.070
_diffrn_reflns_theta_min 3.683
_diffrn_source 'fine-focus sealed X-ray tube'
_diffrn_source_type 'Enhance (Cu) X-ray Source'
_exptl_absorpt_coefficient_mu 1.313
_exptl_absorpt_correction_T_max 1.00000
_exptl_absorpt_correction_T_min 0.33803
_exptl_absorpt_correction_type multi-scan
_exptl_absorpt_process_details
;
CrysAlisPro 1.171.39.32a (Rigaku Oxford Diffraction, 2017)
Empirical absorption correction using spherical harmonics,
 implemented in SCALE3 ABSPACK scaling algorithm.
;
_exptl_crystal_colour 'clear light colourless'
_exptl_crystal_colour_lustre clear
_exptl_crystal_colour_modifier light
_exptl_crystal_colour_primary colourless
_exptl_crystal_density_diffrn 1.106
_exptl_crystal_description block
_exptl_crystal_F_000 1528
_exptl_crystal_size_max 0.32
_exptl_crystal_size_mid 0.26
_exptl_crystal_size_min 0.22
_refine_diff_density_max 0.259
_refine_diff_density_min -0.349
_refine_diff_density_rms 0.049
_refine_ls_abs_structure_details
;
 Flack x determined using 3153 quotients [(I+)-(I-)]/[(I+)+(I-)]
 (Parsons, Flack and Wagner, Acta Cryst. B69 (2013) 249-259).
;
_refine_ls_abs_structure_Flack -0.004(6)
_refine_ls_extinction_method none
_refine_ls_goodness_of_fit_ref 1.039
_refine_ls_hydrogen_treatment constr
_refine_ls_matrix_type full
_refine_ls_number_parameters 446
_refine_ls_number_reflns 7476
_refine_ls_number_restraints 0
_refine_ls_restrained_S_all 1.039
_refine_ls_R_factor_all 0.0338
_refine_ls_R_factor_gt 0.0330
_refine_ls_shift/su_max 0.001
_refine_ls_shift/su_mean 0.000
_refine_ls_structure_factor_coef Fsqd
_refine_ls_weighting_details 'w=1/[\s^2^(Fo^2^)+(0.0424P)^2^+0.7029P] where P=(Fo^2^+2Fc^2^)/3'
_refine_ls_weighting_scheme calc
_refine_ls_wR_factor_gt 0.0822
_refine_ls_wR_factor_ref 0.0827
_reflns_Friedel_coverage 0.796
_reflns_Friedel_fraction_full 0.999
_reflns_Friedel_fraction_max 0.999
_reflns_number_gt 7304
_reflns_number_total 7476
_reflns_threshold_expression 'I > 2\s(I)'
_cod_data_source_file d1sc01337h2.cif
_cod_data_source_block exp_1513
_cod_database_code 1562387
_shelx_shelxl_version_number 2017/1
_shelx_space_group_comment
;
The symmetry employed for this shelxl refinement is uniquely defined
by the following loop, which should always be used as a source of
symmetry information in preference to the above space-group names.
They are only intended as comments.
;
_shelx_estimated_absorpt_t_max 0.761
_shelx_estimated_absorpt_t_min 0.679
_reflns_odcompleteness_completeness 99.98
_reflns_odcompleteness_iscentric 1
_reflns_odcompleteness_theta 66.97
_olex2_refinement_description
;
1. Fixed Uiso
 At 1.2 times of:
  All C(H) groups, All C(H,H) groups
 At 1.5 times of:
  All C(H,H,H) groups
2.a Ternary CH refined with riding coordinates:
 C7(H7), C41(H41), C37(H37), C13(H13)
2.b Secondary CH2 refined with riding coordinates:
 C12(H12A,H12B), C8(H8A,H8B), C9(H9A,H9B), C18(H18A,H18B), C14(H14A,H14B),
 C17(H17A,H17B), C11(H11A,H11B), C16(H16A,H16B), C10(H10A,H10B), C15(H15A,H15B)
2.c Aromatic/amide H refined with riding coordinates:
 C24(H24), C3(H3), C5(H5), C23(H23), C22(H22)
2.d Idealised Me refined as rotating group:
 C42(H42A,H42B,H42C), C26(H26A,H26B,H26C), C28(H28A,H28B,H28C), C27(H27A,H27B,
 H27C), C35(H35A,H35B,H35C), C40(H40A,H40B,H40C), C36(H36A,H36B,H36C), C34(H34A,
 H34B,H34C), C38(H38A,H38B,H38C), C30(H30A,H30B,H30C), C39(H39A,H39B,H39C),
 C32(H32A,H32B,H32C), C31(H31A,H31B,H31C)
;
_olex2_submission_special_instructions 'No special instructions were received'
_oxdiff_exptl_absorpt_empirical_details
;
Empirical correction (ABSPACK) includes:
- Absorption correction using spherical harmonics
- Frame scaling
;
_oxdiff_exptl_absorpt_empirical_full_max 2.661
_oxdiff_exptl_absorpt_empirical_full_min 0.391

loop_
_space_group_symop_operation_xyz
'x, y, z'
'-x+1/2, -y, z+1/2'
'-x, y+1/2, -z+1/2'
'x+1/2, -y+1/2, -z'

loop_
_atom_site_label
_atom_site_type_symbol
_atom_site_fract_x
_atom_site_fract_y
_atom_site_fract_z
_atom_site_U_iso_or_equiv
_atom_site_adp_type
_atom_site_occupancy
_atom_site_site_symmetry_order
_atom_site_calc_flag
_atom_site_refinement_flags_posn
_atom_site_refinement_flags_adp
_atom_site_refinement_flags_occupancy
_atom_site_disorder_assembly
_atom_site_disorder_group
P1 P 0.62737(4) 0.62789(4) 0.79090(2) 0.01092(12) Uani 1 1 d . . . . .
S1 S 0.28368(3) 0.63689(4) 0.74913(2) 0.01431(12) Uani 1 1 d . . . . .
O3 O 0.73583(10) 0.79659(11) 0.83500(7) 0.0150(3) Uani 1 1 d . . . . .
O2 O 0.57719(11) 0.64808(12) 0.44858(7) 0.0209(4) Uani 1 1 d . . . . .
O1 O 0.21339(11) 0.59186(12) 0.70457(8) 0.0223(4) Uani 1 1 d . . . . .
N1 N 0.34634(12) 0.71675(12) 0.71067(8) 0.0116(4) Uani 1 1 d . . . . .
C42 C 0.29754(16) 0.76913(17) 0.66050(10) 0.0181(5) Uani 1 1 d . . . . .
H42A H 0.241539 0.736176 0.645500 0.027 Uiso 1 1 calc GR . . . .
H42B H 0.341746 0.778905 0.625395 0.027 Uiso 1 1 calc GR . . . .
H42C H 0.277218 0.826777 0.677608 0.027 Uiso 1 1 calc GR . . . .
C19 C 0.51209(14) 0.77199(15) 0.74218(9) 0.0104(4) Uani 1 1 d . . . . .
C21 C 0.65622(15) 0.82120(16) 0.79896(10) 0.0122(4) Uani 1 1 d . . . . .
C2 C 0.57516(16) 0.74094(17) 0.54366(10) 0.0170(5) Uani 1 1 d . . . . .
C24 C 0.48657(15) 0.86284(16) 0.73394(9) 0.0138(4) Uani 1 1 d . . . . .
H24 H 0.427877 0.877343 0.714026 0.017 Uiso 1 1 calc R . . . .
C20 C 0.59782(15) 0.74874(15) 0.77650(9) 0.0109(4) Uani 1 1 d . . . . .
C7 C 0.64518(15) 0.62047(16) 0.87997(9) 0.0136(4) Uani 1 1 d . . . . .
H7 H 0.712463 0.637472 0.890341 0.016 Uiso 1 1 calc R . . . .
C3 C 0.54147(15) 0.75247(16) 0.60647(10) 0.0156(5) Uani 1 1 d . . . . .
H3 H 0.553216 0.807394 0.627294 0.019 Uiso 1 1 calc R . . . .
C1 C 0.55377(16) 0.65708(17) 0.51383(10) 0.0164(5) Uani 1 1 d . . . . .
C41 C 0.45328(14) 0.69889(15) 0.70777(9) 0.0099(4) Uani 1 1 d . . . . .
H41 H 0.464651 0.641852 0.731009 0.012 Uiso 1 1 calc R . . . .
C12 C 0.62774(18) 0.52149(16) 0.90077(10) 0.0188(5) Uani 1 1 d . . . . .
H12A H 0.562522 0.503266 0.888131 0.023 Uiso 1 1 calc R . . . .
H12B H 0.673732 0.482233 0.878718 0.023 Uiso 1 1 calc R . . . .
C5 C 0.47961(16) 0.60087(16) 0.60975(10) 0.0141(4) Uani 1 1 d . . . . .
H5 H 0.448748 0.554443 0.632318 0.017 Uiso 1 1 calc R . . . .
C4 C 0.49078(15) 0.68429(16) 0.63899(10) 0.0126(4) Uani 1 1 d . . . . .
C37 C 0.81626(17) 0.85991(18) 0.84122(12) 0.0230(5) Uani 1 1 d . . . . .
H37 H 0.792253 0.918361 0.857488 0.028 Uiso 1 1 calc R . . . .
C8 C 0.57494(16) 0.68314(17) 0.91710(10) 0.0170(5) Uani 1 1 d . . . . .
H8A H 0.587336 0.745989 0.905396 0.020 Uiso 1 1 calc R . . . .
H8B H 0.508230 0.668734 0.905414 0.020 Uiso 1 1 calc R . . . .
C25 C 0.50718(17) 0.48318(17) 0.52427(10) 0.0183(5) Uani 1 1 d . . . . .
C23 C 0.54698(15) 0.93168(16) 0.75483(11) 0.0163(4) Uani 1 1 d . . . . .
H23 H 0.529905 0.992048 0.747484 0.020 Uiso 1 1 calc R . . . .
C13 C 0.75374(15) 0.61968(16) 0.75879(10) 0.0144(4) Uani 1 1 d . . . . .
H13 H 0.790545 0.672805 0.773713 0.017 Uiso 1 1 calc R . . . .
C22 C 0.63329(15) 0.91144(16) 0.78682(10) 0.0148(4) Uani 1 1 d . . . . .
H22 H 0.675035 0.957765 0.799886 0.018 Uiso 1 1 calc R . . . .
C26 C 0.56219(19) 0.42421(18) 0.57395(11) 0.0232(5) Uani 1 1 d . . . . .
H26A H 0.628372 0.444941 0.577382 0.035 Uiso 1 1 calc GR . . . .
H26B H 0.561577 0.361803 0.560296 0.035 Uiso 1 1 calc GR . . . .
H26C H 0.530800 0.429253 0.615048 0.035 Uiso 1 1 calc GR . . . .
C6 C 0.51315(16) 0.58312(16) 0.54694(10) 0.0151(5) Uani 1 1 d . . . . .
C33 C 0.64180(18) 0.81346(18) 0.51343(11) 0.0226(5) Uani 1 1 d . . . . .
C28 C 0.55454(19) 0.46105(19) 0.45898(11) 0.0253(6) Uani 1 1 d . . . . .
H28A H 0.620012 0.484141 0.458273 0.038 Uiso 1 1 calc GR . . . .
H28B H 0.517468 0.488913 0.425140 0.038 Uiso 1 1 calc GR . . . .
H28C H 0.555645 0.396303 0.452836 0.038 Uiso 1 1 calc GR . . . .
C27 C 0.40012(18) 0.45267(19) 0.52185(12) 0.0248(6) Uani 1 1 d . . . . .
H27A H 0.396875 0.390012 0.508951 0.037 Uiso 1 1 calc GR . . . .
H27B H 0.365245 0.489498 0.491437 0.037 Uiso 1 1 calc GR . . . .
H27C H 0.371311 0.459443 0.563634 0.037 Uiso 1 1 calc GR . . . .
C35 C 0.74211(17) 0.7694(2) 0.50205(12) 0.0267(6) Uani 1 1 d . . . . .
H35A H 0.769473 0.750940 0.542480 0.040 Uiso 1 1 calc GR . . . .
H35B H 0.784709 0.812545 0.481777 0.040 Uiso 1 1 calc GR . . . .
H35C H 0.734729 0.717101 0.474781 0.040 Uiso 1 1 calc GR . . . .
C9 C 0.58803(19) 0.67149(19) 0.98970(11) 0.0243(6) Uani 1 1 d . . . . .
H9A H 0.653341 0.690279 1.001720 0.029 Uiso 1 1 calc R . . . .
H9B H 0.542071 0.710431 1.012054 0.029 Uiso 1 1 calc R . . . .
C18 C 0.80630(17) 0.53417(18) 0.78162(11) 0.0223(5) Uani 1 1 d . . . . .
H18A H 0.770041 0.480811 0.768107 0.027 Uiso 1 1 calc R . . . .
H18B H 0.809344 0.534027 0.828208 0.027 Uiso 1 1 calc R . . . .
C29 C 0.20578(17) 0.70307(19) 0.80467(12) 0.0232(6) Uani 1 1 d . . . . .
C14 C 0.75107(18) 0.6216(2) 0.68507(11) 0.0291(6) Uani 1 1 d . . . . .
H14A H 0.712403 0.570917 0.669489 0.035 Uiso 1 1 calc R . . . .
H14B H 0.720309 0.677491 0.670753 0.035 Uiso 1 1 calc R . . . .
C17 C 0.90944(18) 0.5299(2) 0.75420(13) 0.0299(6) Uani 1 1 d . . . . .
H17A H 0.947066 0.580915 0.770329 0.036 Uiso 1 1 calc R . . . .
H17B H 0.940845 0.474285 0.768455 0.036 Uiso 1 1 calc R . . . .
C11 C 0.6392(2) 0.50891(19) 0.97337(11) 0.0256(6) Uani 1 1 d . . . . .
H11A H 0.623928 0.446473 0.984707 0.031 Uiso 1 1 calc R . . . .
H11B H 0.706283 0.520658 0.985495 0.031 Uiso 1 1 calc R . . . .
C16 C 0.9082(2) 0.5325(2) 0.68100(12) 0.0297(6) Uani 1 1 d . . . . .
H16A H 0.974677 0.533577 0.665001 0.036 Uiso 1 1 calc R . . . .
H16B H 0.876869 0.478048 0.664696 0.036 Uiso 1 1 calc R . . . .
C40 C 0.4922(2) 0.6601(2) 0.40865(11) 0.0306(6) Uani 1 1 d . . . . .
H40A H 0.510692 0.655833 0.364241 0.046 Uiso 1 1 calc GR . . . .
H40B H 0.464113 0.718796 0.416762 0.046 Uiso 1 1 calc GR . . . .
H40C H 0.445313 0.613578 0.418377 0.046 Uiso 1 1 calc GR . . . .
C36 C 0.6574(2) 0.8948(2) 0.55868(13) 0.0341(7) Uani 1 1 d . . . . .
H36A H 0.596039 0.924067 0.566721 0.051 Uiso 1 1 calc GR . . . .
H36B H 0.701420 0.937305 0.539057 0.051 Uiso 1 1 calc GR . . . .
H36C H 0.684524 0.873749 0.598553 0.051 Uiso 1 1 calc GR . . . .
C34 C 0.6021(2) 0.8526(2) 0.45002(12) 0.0292(6) Uani 1 1 d . . . . .
H34A H 0.601262 0.805744 0.417863 0.044 Uiso 1 1 calc GR . . . .
H34B H 0.643137 0.901646 0.435996 0.044 Uiso 1 1 calc GR . . . .
H34C H 0.537014 0.874839 0.456637 0.044 Uiso 1 1 calc GR . . . .
C10 C 0.5720(2) 0.57310(19) 1.01027(11) 0.0264(6) Uani 1 1 d . . . . .
H10A H 0.504622 0.556238 1.002463 0.032 Uiso 1 1 calc R . . . .
H10B H 0.584437 0.567327 1.055990 0.032 Uiso 1 1 calc R . . . .
C15 C 0.8543(2) 0.6156(2) 0.65693(12) 0.0339(7) Uani 1 1 d . . . . .
H15A H 0.850222 0.613276 0.610408 0.041 Uiso 1 1 calc R . . . .
H15B H 0.890497 0.669855 0.668591 0.041 Uiso 1 1 calc R . . . .
C38 C 0.86623(18) 0.8739(2) 0.77687(13) 0.0322(6) Uani 1 1 d . . . . .
H38A H 0.892350 0.816984 0.762089 0.048 Uiso 1 1 calc GR . . . .
H38B H 0.918158 0.917170 0.781644 0.048 Uiso 1 1 calc GR . . . .
H38C H 0.819798 0.896301 0.746186 0.048 Uiso 1 1 calc GR . . . .
C30 C 0.2716(2) 0.7671(2) 0.84258(14) 0.0420(8) Uani 1 1 d . . . . .
H30A H 0.324953 0.733364 0.860527 0.063 Uiso 1 1 calc GR . . . .
H30B H 0.234833 0.794933 0.876600 0.063 Uiso 1 1 calc GR . . . .
H30C H 0.296407 0.813509 0.814478 0.063 Uiso 1 1 calc GR . . . .
C39 C 0.8821(2) 0.8163(2) 0.89058(15) 0.0401(7) Uani 1 1 d . . . . .
H39A H 0.847173 0.808978 0.930230 0.060 Uiso 1 1 calc GR . . . .
H39B H 0.937993 0.854389 0.897586 0.060 Uiso 1 1 calc GR . . . .
H39C H 0.903037 0.757829 0.875298 0.060 Uiso 1 1 calc GR . . . .
C32 C 0.1623(2) 0.6295(2) 0.84839(13) 0.0375(7) Uani 1 1 d . . . . .
H32A H 0.122272 0.589381 0.823318 0.056 Uiso 1 1 calc GR . . . .
H32B H 0.123438 0.657723 0.881183 0.056 Uiso 1 1 calc GR . . . .
H32C H 0.214062 0.595413 0.868031 0.056 Uiso 1 1 calc GR . . . .
C31 C 0.1248(2) 0.7535(2) 0.76942(14) 0.0357(7) Uani 1 1 d . . . . .
H31A H 0.151636 0.805352 0.747631 0.053 Uiso 1 1 calc GR . . . .
H31B H 0.076577 0.773410 0.799800 0.053 Uiso 1 1 calc GR . . . .
H31C H 0.095039 0.713532 0.738626 0.053 Uiso 1 1 calc GR . . . .

loop_
_atom_site_aniso_label
_atom_site_aniso_U_11
_atom_site_aniso_U_22
_atom_site_aniso_U_33
_atom_site_aniso_U_23
_atom_site_aniso_U_13
_atom_site_aniso_U_12
P1 0.0091(2) 0.0130(3) 0.0106(2) 0.00020(19) -0.00005(19) 0.0005(2)
S1 0.0097(2) 0.0166(3) 0.0166(2) 0.0028(2) 0.0003(2) -0.0014(2)
O3 0.0097(7) 0.0161(9) 0.0192(7) 0.0002(6) -0.0055(6) -0.0029(6)
O2 0.0214(8) 0.0338(11) 0.0075(7) -0.0003(6) 0.0029(6) 0.0058(7)
O1 0.0152(7) 0.0219(10) 0.0298(9) -0.0032(7) -0.0053(7) -0.0070(7)
N1 0.0072(8) 0.0148(10) 0.0129(8) 0.0034(7) -0.0011(7) -0.0009(7)
C42 0.0131(10) 0.0257(14) 0.0154(11) 0.0065(9) -0.0031(9) 0.0018(9)
C19 0.0080(9) 0.0160(11) 0.0073(9) -0.0001(8) 0.0027(8) 0.0000(8)
C21 0.0092(9) 0.0167(12) 0.0106(10) 0.0006(8) 0.0004(7) 0.0007(8)
C2 0.0141(11) 0.0224(13) 0.0145(10) 0.0026(9) 0.0022(8) 0.0013(10)
C24 0.0123(10) 0.0173(12) 0.0120(10) -0.0010(8) -0.0002(7) 0.0031(9)
C20 0.0089(9) 0.0152(12) 0.0087(9) 0.0009(8) 0.0015(7) 0.0000(8)
C7 0.0097(9) 0.0179(12) 0.0134(10) 0.0004(8) 0.0011(7) 0.0010(9)
C3 0.0150(10) 0.0173(13) 0.0145(10) -0.0005(9) 0.0018(8) 0.0001(9)
C1 0.0148(10) 0.0269(14) 0.0076(10) -0.0003(9) 0.0009(8) 0.0063(9)
C41 0.0071(9) 0.0139(11) 0.0085(9) 0.0003(8) -0.0001(7) 0.0017(8)
C12 0.0214(11) 0.0208(13) 0.0143(11) 0.0026(9) 0.0046(9) 0.0028(10)
C5 0.0125(10) 0.0189(12) 0.0109(10) -0.0004(8) 0.0000(8) -0.0002(8)
C4 0.0097(9) 0.0187(12) 0.0095(10) -0.0007(8) -0.0013(8) 0.0007(9)
C37 0.0158(11) 0.0182(13) 0.0351(13) -0.0015(10) -0.0104(10) -0.0054(10)
C8 0.0187(11) 0.0186(13) 0.0138(10) 0.0010(9) 0.0043(8) 0.0027(10)
C25 0.0190(11) 0.0208(13) 0.0151(11) -0.0047(9) -0.0007(9) 0.0021(10)
C23 0.0166(10) 0.0159(12) 0.0164(10) 0.0013(9) -0.0002(9) 0.0032(9)
C13 0.0134(10) 0.0149(12) 0.0149(10) -0.0006(9) 0.0005(8) 0.0007(9)
C22 0.0126(10) 0.0153(12) 0.0164(10) -0.0024(8) -0.0014(9) -0.0032(9)
C26 0.0295(13) 0.0181(14) 0.0222(12) -0.0036(10) -0.0025(10) 0.0068(10)
C6 0.0136(10) 0.0196(13) 0.0121(10) -0.0021(9) -0.0019(8) 0.0037(9)
C33 0.0239(12) 0.0260(14) 0.0179(11) 0.0023(10) 0.0092(9) -0.0018(11)
C28 0.0309(13) 0.0286(15) 0.0165(11) -0.0084(10) 0.0024(10) 0.0052(11)
C27 0.0222(12) 0.0255(15) 0.0268(12) -0.0099(10) -0.0015(10) -0.0035(10)
C35 0.0184(12) 0.0385(17) 0.0231(12) 0.0046(11) 0.0072(10) -0.0008(11)
C9 0.0298(13) 0.0302(15) 0.0128(11) -0.0021(10) 0.0054(9) 0.0014(11)
C18 0.0198(11) 0.0293(15) 0.0180(11) 0.0064(10) 0.0079(9) 0.0112(10)
C29 0.0157(11) 0.0319(16) 0.0221(12) 0.0002(10) 0.0077(9) 0.0005(10)
C14 0.0219(12) 0.0509(19) 0.0147(11) 0.0082(11) 0.0047(9) 0.0176(12)
C17 0.0213(12) 0.0447(17) 0.0238(13) 0.0072(12) 0.0073(11) 0.0164(11)
C11 0.0294(14) 0.0294(15) 0.0180(12) 0.0108(10) 0.0065(10) 0.0078(11)
C16 0.0276(13) 0.0379(17) 0.0236(13) 0.0021(11) 0.0143(10) 0.0125(12)
C40 0.0337(14) 0.0463(18) 0.0118(11) 0.0016(10) -0.0053(10) 0.0083(13)
C36 0.0400(16) 0.0300(17) 0.0322(14) -0.0012(11) 0.0163(12) -0.0138(13)
C34 0.0299(13) 0.0337(17) 0.0241(12) 0.0122(11) 0.0108(11) 0.0059(12)
C10 0.0336(14) 0.0317(15) 0.0139(11) 0.0058(10) 0.0084(10) 0.0051(12)
C15 0.0293(14) 0.0489(19) 0.0235(13) 0.0126(12) 0.0158(11) 0.0147(13)
C38 0.0163(12) 0.0309(16) 0.0495(16) 0.0046(13) 0.0060(11) -0.0046(12)
C30 0.0378(16) 0.059(2) 0.0295(15) -0.0209(14) 0.0148(13) -0.0090(15)
C39 0.0288(14) 0.0385(18) 0.0530(18) 0.0013(14) -0.0253(14) -0.0052(14)
C32 0.0262(13) 0.053(2) 0.0336(15) 0.0151(14) 0.0124(11) -0.0019(14)
C31 0.0236(13) 0.0379(18) 0.0455(17) 0.0040(12) 0.0148(12) 0.0121(13)

loop_
_atom_type_symbol
_atom_type_description
_atom_type_scat_dispersion_real
_atom_type_scat_dispersion_imag
_atom_type_scat_source
C C 0.0181 0.0091 'International Tables Vol C Tables 4.2.6.8 and 6.1.1.4'
H H 0.0000 0.0000 'International Tables Vol C Tables 4.2.6.8 and 6.1.1.4'
N N 0.0311 0.0180 'International Tables Vol C Tables 4.2.6.8 and 6.1.1.4'
O O 0.0492 0.0322 'International Tables Vol C Tables 4.2.6.8 and 6.1.1.4'
P P 0.2955 0.4335 'International Tables Vol C Tables 4.2.6.8 and 6.1.1.4'
S S 0.3331 0.5567 'International Tables Vol C Tables 4.2.6.8 and 6.1.1.4'

loop_
_geom_angle_atom_site_label_1
_geom_angle_atom_site_label_2
_geom_angle_atom_site_label_3
_geom_angle
_geom_angle_site_symmetry_1
_geom_angle_site_symmetry_3
_geom_angle_publ_flag
C20 P1 C7 104.20(10) . . ?
C20 P1 C13 102.04(10) . . ?
C13 P1 C7 103.29(9) . . ?
O1 S1 N1 110.39(9) . . ?
O1 S1 C29 104.36(11) . . ?
N1 S1 C29 103.20(11) . . ?
C21 O3 C37 119.01(17) . . ?
C1 O2 C40 111.18(17) . . ?
C42 N1 S1 118.70(14) . . ?
C42 N1 C41 120.99(17) . . ?
C41 N1 S1 113.85(14) . . ?
C24 C19 C20 120.15(19) . . ?
C24 C19 C41 119.08(18) . . ?
C20 C19 C41 120.43(19) . . ?
O3 C21 C20 115.67(19) . . ?
O3 C21 C22 122.14(19) . . ?
C22 C21 C20 122.17(19) . . ?
C3 C2 C1 116.7(2) . . ?
C3 C2 C33 119.7(2) . . ?
C1 C2 C33 123.3(2) . . ?
C23 C24 C19 120.96(19) . . ?
C19 C20 P1 119.72(16) . . ?
C21 C20 P1 123.17(16) . . ?
C21 C20 C19 117.1(2) . . ?
C12 C7 P1 108.28(15) . . ?
C12 C7 C8 109.11(17) . . ?
C8 C7 P1 112.33(15) . . ?
C4 C3 C2 122.1(2) . . ?
O2 C1 C2 117.4(2) . . ?
O2 C1 C6 119.6(2) . . ?
C6 C1 C2 122.94(19) . . ?
N1 C41 C19 112.21(16) . . ?
N1 C41 C4 113.07(16) . . ?
C19 C41 C4 111.06(16) . . ?
C11 C12 C7 112.1(2) . . ?
C4 C5 C6 122.5(2) . . ?
C3 C4 C41 121.2(2) . . ?
C5 C4 C3 118.73(19) . . ?
C5 C4 C41 119.92(19) . . ?
O3 C37 C38 110.6(2) . . ?
O3 C37 C39 104.1(2) . . ?
C39 C37 C38 112.8(2) . . ?
C9 C8 C7 110.77(19) . . ?
C6 C25 C26 107.64(18) . . ?
C28 C25 C26 105.40(19) . . ?
C28 C25 C6 116.6(2) . . ?
C27 C25 C26 109.0(2) . . ?
C27 C25 C6 109.77(19) . . ?
C27 C25 C28 108.21(19) . . ?
C24 C23 C22 120.4(2) . . ?
C18 C13 P1 112.45(15) . . ?
C18 C13 C14 109.75(19) . . ?
C14 C13 P1 109.59(15) . . ?
C21 C22 C23 119.0(2) . . ?
C1 C6 C5 116.2(2) . . ?
C1 C6 C25 127.45(19) . . ?
C5 C6 C25 116.2(2) . . ?
C2 C33 C35 107.6(2) . . ?
C2 C33 C34 113.5(2) . . ?
C36 C33 C2 111.78(19) . . ?
C36 C33 C35 107.3(2) . . ?
C36 C33 C34 106.5(2) . . ?
C34 C33 C35 110.00(19) . . ?
C10 C9 C8 111.5(2) . . ?
C13 C18 C17 110.8(2) . . ?
C30 C29 S1 107.81(17) . . ?
C30 C29 C32 111.0(2) . . ?
C32 C29 S1 102.97(19) . . ?
C31 C29 S1 112.10(17) . . ?
C31 C29 C30 112.4(3) . . ?
C31 C29 C32 110.2(2) . . ?
C15 C14 C13 111.0(2) . . ?
C16 C17 C18 111.3(2) . . ?
C10 C11 C12 111.1(2) . . ?
C15 C16 C17 110.9(2) . . ?
C9 C10 C11 111.0(2) . . ?
C16 C15 C14 111.8(2) . . ?

loop_
_geom_bond_atom_site_label_1
_geom_bond_atom_site_label_2
_geom_bond_distance
_geom_bond_site_symmetry_2
_geom_bond_publ_flag
P1 C20 1.846(2) . ?
P1 C7 1.872(2) . ?
P1 C13 1.861(2) . ?
S1 O1 1.4922(16) . ?
S1 N1 1.6599(18) . ?
S1 C29 1.850(2) . ?
O3 C21 1.373(2) . ?
O3 C37 1.449(3) . ?
O2 C1 1.401(2) . ?
O2 C40 1.442(3) . ?
N1 C42 1.459(3) . ?
N1 C41 1.491(2) . ?
C19 C24 1.391(3) . ?
C19 C20 1.417(3) . ?
C19 C41 1.522(3) . ?
C21 C20 1.412(3) . ?
C21 C22 1.386(3) . ?
C2 C3 1.396(3) . ?
C2 C1 1.410(3) . ?
C2 C33 1.538(3) . ?
C24 C23 1.378(3) . ?
C7 C12 1.536(3) . ?
C7 C8 1.540(3) . ?
C3 C4 1.394(3) . ?
C1 C6 1.402(3) . ?
C41 C4 1.535(3) . ?
C12 C11 1.530(3) . ?
C5 C4 1.377(3) . ?
C5 C6 1.410(3) . ?
C37 C38 1.518(4) . ?
C37 C39 1.510(3) . ?
C8 C9 1.530(3) . ?
C25 C26 1.545(3) . ?
C25 C6 1.544(3) . ?
C25 C28 1.540(3) . ?
C25 C27 1.536(3) . ?
C23 C22 1.390(3) . ?
C13 C18 1.524(3) . ?
C13 C14 1.534(3) . ?
C33 C35 1.539(3) . ?
C33 C36 1.536(4) . ?
C33 C34 1.539(3) . ?
C9 C10 1.524(4) . ?
C18 C17 1.526(3) . ?
C29 C30 1.524(4) . ?
C29 C32 1.533(4) . ?
C29 C31 1.523(4) . ?
C14 C15 1.534(3) . ?
C17 C16 1.523(4) . ?
C11 C10 1.526(3) . ?
C16 C15 1.513(4) . ?
